data_1548118
loop_
_publ_author_name
'Dakovi\'c, Marijana'
'Soldin, \<Zeljka'
'Kukovec, Boris-Marko'
'Kodrin, Ivan'
'Aaker\"oy, Christer B.'
'Baus, Nea'
'Rinkovec, Tamara'

_publ_section_title
;
 Building inorganic supramolecular architectures using principles adopted
 from the organic solid state
;
_journal_issue 1
_journal_name_full IUCrJ
_journal_page_first
;
;
_journal_paper_doi 10.1107/S2052252517015494
_journal_volume 5
_journal_year 2018
_chemical_formula_sum 'C16 H12 Cd I2 N4 O2'
_chemical_formula_weight 658.50
_space_group_crystal_system monoclinic
_space_group_IT_number 15
_space_group_name_Hall '-I 2ya'
_space_group_name_H-M_alt 'I 1 2/a 1'
_symmetry_space_group_name_Hall '-I 2ya'
_symmetry_space_group_name_H-M 'I 1 2/a 1'
_atom_sites_solution_hydrogens mixed
_audit_creation_method SHELXL-2014/7
_cell_angle_alpha 90
_cell_angle_beta 98.052(3)
_cell_angle_gamma 90
_cell_formula_units_Z 4
_cell_length_a 19.7099(5)
_cell_length_b 6.8535(2)
_cell_length_c 13.6310(4)
_cell_measurement_reflns_used 3014
_cell_measurement_temperature 296(2)
_cell_measurement_theta_max 28.148
_cell_measurement_theta_min 4.788
_cell_volume 1823.15(9)
_computing_structure_refinement 'SHELXL-2014/7 (Sheldrick, 2014)'
_diffrn_ambient_temperature 296(2)
_diffrn_measured_fraction_theta_full 0.994
_diffrn_measured_fraction_theta_max 0.994
_diffrn_measurement_device_type 'Oxford Diffraction Xcalibur2 diffractometer with Sapphire 3 CCD detector'
_diffrn_measurement_method \w-scan
_diffrn_radiation_type MoK\a
_diffrn_radiation_wavelength 0.71073
_diffrn_reflns_av_R_equivalents 0.0294
_diffrn_reflns_av_unetI/netI 0.0230
_diffrn_reflns_Laue_measured_fraction_full 0.994
_diffrn_reflns_Laue_measured_fraction_max 0.994
_diffrn_reflns_limit_h_max 23
_diffrn_reflns_limit_h_min -23
_diffrn_reflns_limit_k_max 4
_diffrn_reflns_limit_k_min -8
_diffrn_reflns_limit_l_max 16
_diffrn_reflns_limit_l_min -16
_diffrn_reflns_number 5658
_diffrn_reflns_point_group_measured_fraction_full 0.994
_diffrn_reflns_point_group_measured_fraction_max 0.994
_diffrn_reflns_theta_full 24.999
_diffrn_reflns_theta_max 24.999
_diffrn_reflns_theta_min 4.177
_exptl_absorpt_coefficient_mu 4.602
_exptl_absorpt_correction_T_max 1.00000
_exptl_absorpt_correction_T_min 0.68845
_exptl_absorpt_correction_type multi-scan
_exptl_absorpt_process_details
;
CrysAlisPro 1.171.38.41 (Rigaku Oxford Diffraction, 2015)
Empirical absorption correction using spherical harmonics,
 implemented in SCALE3 ABSPACK scaling algorithm.
;
_exptl_crystal_colour colourless
_exptl_crystal_density_diffrn 2.399
_exptl_crystal_description prism
_exptl_crystal_F_000 1224
_exptl_crystal_size_max 0.30
_exptl_crystal_size_mid 0.19
_exptl_crystal_size_min 0.14
_refine_diff_density_max 3.455
_refine_diff_density_min -0.653
_refine_diff_density_rms 0.159
_refine_ls_extinction_method none
_refine_ls_goodness_of_fit_ref 1.087
_refine_ls_hydrogen_treatment mixed
_refine_ls_matrix_type full
_refine_ls_number_parameters 117
_refine_ls_number_reflns 1596
_refine_ls_number_restraints 1
_refine_ls_restrained_S_all 1.086
_refine_ls_R_factor_all 0.0431
_refine_ls_R_factor_gt 0.0382
_refine_ls_shift/su_max 0.000
_refine_ls_shift/su_mean 0.000
_refine_ls_structure_factor_coef Fsqd
_refine_ls_weighting_details 'w=1/[\s^2^(Fo^2^)+(0.0621P)^2^+3.3107P] where P=(Fo^2^+2Fc^2^)/3'
_refine_ls_weighting_scheme calc
_refine_ls_wR_factor_gt 0.0936
_refine_ls_wR_factor_ref 0.0980
_reflns_Friedel_coverage 0.000
_reflns_number_gt 1439
_reflns_number_total 1596
_reflns_threshold_expression 'I > 2\s(I)'
_cod_data_source_file lq5009.cif
_cod_data_source_block 9
_cod_database_code 1548118
_shelx_shelxl_version_number 2014/7
_shelx_space_group_comment
;
The symmetry employed for this shelxl refinement is uniquely defined
by the following loop, which should always be used as a source of
symmetry information in preference to the above space-group names.
They are only intended as comments.
;

loop_
_space_group_symop_operation_xyz
'x, y, z'
'-x+1/2, y, -z'
'x+1/2, y+1/2, z+1/2'
'-x+1, y+1/2, -z+1/2'
'-x, -y, -z'
'x-1/2, -y, z'
'-x+1/2, -y+1/2, -z+1/2'
'x, -y+1/2, z+1/2'

loop_
_atom_site_label
_atom_site_type_symbol
_atom_site_fract_x
_atom_site_fract_y
_atom_site_fract_z
_atom_site_U_iso_or_equiv
_atom_site_adp_type
_atom_site_occupancy
_atom_site_site_symmetry_order
_atom_site_calc_flag
_atom_site_refinement_flags_posn
_atom_site_refinement_flags_adp
_atom_site_refinement_flags_occupancy
Cd1 Cd 0.2500 0.18647(8) 0.5000 0.0383(2) Uani 1 2 d S T P
I1 I 0.27280(2) -0.02002(6) 0.33730(3) 0.04956(19) Uani 1 1 d . . .
N1 N 0.1611(2) 0.3967(7) 0.4469(3) 0.0373(10) Uani 1 1 d . . .
N2 N 0.1071(3) 0.6944(6) 0.4045(4) 0.0442(12) Uani 1 1 d D . .
H21 H 0.107(4) 0.819(3) 0.408(5) 0.053 Uiso 1 1 d D U .
O1 O 0.0999(2) 0.1176(6) 0.4317(3) 0.0490(10) Uani 1 1 d . . .
C1 C 0.0995(3) 0.2953(8) 0.4251(4) 0.0334(11) Uani 1 1 d . . .
C2 C 0.0375(3) 0.4086(8) 0.3938(4) 0.0319(11) Uani 1 1 d . . .
C3 C -0.0265(3) 0.3219(8) 0.3742(4) 0.0420(13) Uani 1 1 d . . .
H3 H -0.0307 0.1880 0.3828 0.050 Uiso 1 1 calc R U .
C4 C -0.0840(3) 0.4308(11) 0.3422(4) 0.0491(15) Uani 1 1 d . . .
H4 H -0.1266 0.3709 0.3289 0.059 Uiso 1 1 calc R U .
C5 C -0.0779(3) 0.6321(10) 0.3299(4) 0.0483(14) Uani 1 1 d . . .
H5 H -0.1165 0.7055 0.3068 0.058 Uiso 1 1 calc R U .
C6 C -0.0149(3) 0.7232(9) 0.3518(4) 0.0457(14) Uani 1 1 d . . .
H6 H -0.0111 0.8578 0.3458 0.055 Uiso 1 1 calc R U .
C7 C 0.0425(3) 0.6095(8) 0.3829(4) 0.0351(11) Uani 1 1 d . . .
C8 C 0.1612(3) 0.5886(9) 0.4352(4) 0.0465(14) Uani 1 1 d . . .
H8 H 0.2029 0.6531 0.4501 0.056 Uiso 1 1 calc R U .

loop_
_atom_site_aniso_label
_atom_site_aniso_U_11
_atom_site_aniso_U_22
_atom_site_aniso_U_33
_atom_site_aniso_U_23
_atom_site_aniso_U_13
_atom_site_aniso_U_12
Cd1 0.0338(3) 0.0311(3) 0.0485(4) 0.000 0.0005(2) 0.000
I1 0.0526(3) 0.0441(3) 0.0528(3) -0.01043(16) 0.0105(2) -0.00646(17)
N1 0.032(2) 0.033(2) 0.045(2) 0.0024(19) 0.0001(18) 0.000(2)
N2 0.046(3) 0.023(2) 0.060(3) 0.002(2) -0.007(2) -0.006(2)
O1 0.050(2) 0.030(2) 0.065(3) 0.0007(18) 0.0023(19) 0.0091(18)
C1 0.036(3) 0.031(3) 0.034(3) 0.002(2) 0.005(2) 0.004(2)
C2 0.036(3) 0.030(3) 0.029(2) -0.003(2) 0.002(2) 0.003(2)
C3 0.037(3) 0.039(3) 0.049(3) -0.007(2) 0.004(2) -0.008(3)
C4 0.035(3) 0.063(4) 0.049(3) -0.005(3) 0.003(2) 0.000(3)
C5 0.040(3) 0.060(4) 0.043(3) -0.001(3) 0.000(2) 0.018(3)
C6 0.050(3) 0.039(3) 0.047(3) 0.001(3) 0.001(3) 0.011(3)
C7 0.039(3) 0.032(3) 0.033(3) -0.001(2) 0.001(2) 0.002(2)
C8 0.041(3) 0.043(3) 0.053(3) 0.005(3) -0.003(3) -0.010(3)

loop_
_atom_type_symbol
_atom_type_description
_atom_type_scat_dispersion_real
_atom_type_scat_dispersion_imag
_atom_type_scat_source
C C 0.0033 0.0016 'International Tables Vol C Tables 4.2.6.8 and 6.1.1.4'
H H 0.0000 0.0000 'International Tables Vol C Tables 4.2.6.8 and 6.1.1.4'
N N 0.0061 0.0033 'International Tables Vol C Tables 4.2.6.8 and 6.1.1.4'
O O 0.0106 0.0060 'International Tables Vol C Tables 4.2.6.8 and 6.1.1.4'
Cd Cd -0.8075 1.2024 'International Tables Vol C Tables 4.2.6.8 and 6.1.1.4'
I I -0.4742 1.8119 'International Tables Vol C Tables 4.2.6.8 and 6.1.1.4'

loop_
_geom_angle_atom_site_label_1
_geom_angle_atom_site_label_2
_geom_angle_atom_site_label_3
_geom_angle
_geom_angle_site_symmetry_1
_geom_angle_site_symmetry_3
N1 Cd1 N1 102.6(2) 2_556 .
N1 Cd1 I1 105.91(11) 2_556 2_556
N1 Cd1 I1 112.09(11) . 2_556
N1 Cd1 I1 112.09(11) 2_556 .
N1 Cd1 I1 105.91(11) . .
I1 Cd1 I1 117.32(3) 2_556 .
C8 N1 C1 119.0(4) . .
C8 N1 Cd1 130.1(3) . .
C1 N1 Cd1 110.9(3) . .
C8 N2 C7 121.1(5) . .
C8 N2 H21 122(5) . .
C7 N2 H21 115(5) . .
O1 C1 N1 119.0(5) . .
O1 C1 C2 123.2(5) . .
N1 C1 C2 117.8(5) . .
C3 C2 C7 118.7(5) . .
C3 C2 C1 122.0(5) . .
C7 C2 C1 119.3(5) . .
C4 C3 C2 121.0(6) . .
C4 C3 H3 119.5 . .
C2 C3 H3 119.5 . .
C3 C4 C5 119.6(5) . .
C3 C4 H4 120.2 . .
C5 C4 H4 120.2 . .
C6 C5 C4 120.6(5) . .
C6 C5 H5 119.7 . .
C4 C5 H5 119.7 . .
C5 C6 C7 118.7(6) . .
C5 C6 H6 120.7 . .
C7 C6 H6 120.7 . .
C6 C7 C2 121.4(5) . .
C6 C7 N2 120.7(5) . .
C2 C7 N2 117.8(5) . .
N2 C8 N1 125.0(5) . .
N2 C8 H8 117.5 . .
N1 C8 H8 117.5 . .

loop_
_geom_bond_atom_site_label_1
_geom_bond_atom_site_label_2
_geom_bond_distance
_geom_bond_site_symmetry_2
Cd1 N1 2.305(4) 2_556
Cd1 N1 2.305(4) .
Cd1 I1 2.7207(5) 2_556
Cd1 I1 2.7207(5) .
N1 C8 1.325(8) .
N1 C1 1.394(7) .
N2 C8 1.308(8) .
N2 C7 1.395(7) .
N2 H21 0.85(2) .
O1 C1 1.221(6) .
C1 C2 1.460(7) .
C2 C3 1.387(8) .
C2 C7 1.390(8) .
C3 C4 1.375(8) .
C3 H3 0.9300 .
C4 C5 1.397(10) .
C4 H4 0.9300 .
C5 C6 1.384(9) .
C5 H5 0.9300 .
C6 C7 1.390(8) .
C6 H6 0.9300 .
C8 H8 0.9300 .

loop_
_geom_hbond_atom_site_label_D
_geom_hbond_atom_site_label_H
_geom_hbond_atom_site_label_A
_geom_hbond_distance_DH
_geom_hbond_distance_HA
_geom_hbond_distance_DA
_geom_hbond_angle_DHA
_geom_hbond_site_symmetry_A
N2 H21 O1 0.85(2) 2.08(2) 2.930(6) 173(6) 1_565

loop_
_geom_torsion_atom_site_label_1
_geom_torsion_atom_site_label_2
_geom_torsion_atom_site_label_3
_geom_torsion_atom_site_label_4
_geom_torsion
C8 N1 C1 O1 176.8(5)
Cd1 N1 C1 O1 -3.1(6)
C8 N1 C1 C2 -2.2(7)
Cd1 N1 C1 C2 177.8(3)
O1 C1 C2 C3 3.5(8)
N1 C1 C2 C3 -177.4(5)
O1 C1 C2 C7 -176.3(5)
N1 C1 C2 C7 2.7(7)
C7 C2 C3 C4 1.6(8)
C1 C2 C3 C4 -178.2(5)
C2 C3 C4 C5 -0.4(8)
C3 C4 C5 C6 -1.5(9)
C4 C5 C6 C7 2.2(9)
C5 C6 C7 C2 -1.0(8)
C5 C6 C7 N2 179.1(5)
C3 C2 C7 C6 -0.9(7)
C1 C2 C7 C6 179.0(5)
C3 C2 C7 N2 179.0(5)
C1 C2 C7 N2 -1.2(7)
C8 N2 C7 C6 179.0(6)
C8 N2 C7 C2 -0.9(8)
C7 N2 C8 N1 1.5(9)
C1 N1 C8 N2 0.2(8)
Cd1 N1 C8 N2 -179.9(5)
